data_7231191
loop_
_publ_author_name
'Radhakrishna, Latchupatula'
'Pandey, Madhusudan K.'
'Balakrishna, Maravanji S.'

_publ_section_title
;
 1,2,3-Triazole based bisphosphine,
 5-(diphenylphosphanyl)-1-(2-(diphenylphosphanyl)-phenyl)-4-phenyl-1H-1,2,3-triazole:
 an ambidentate ligand with switchable coordination modes
;
_journal_issue 45
_journal_name_full 'RSC Advances'
_journal_page_first 25704
_journal_paper_doi 10.1039/C8RA04086A
_journal_volume 8
_journal_year 2018
_chemical_formula_moiety 'C38 H29 Cl2 N3 P2 Pd, C H Cl3'
_chemical_formula_sum 'C39 H30 Cl5 N3 P2 Pd'
_chemical_formula_weight 886.25
_space_group_crystal_system monoclinic
_space_group_IT_number 14
_space_group_name_Hall '-P 2ybc'
_space_group_name_H-M_alt 'P 1 21/c 1'
_symmetry_space_group_name_Hall '-P 2ybc'
_symmetry_space_group_name_H-M 'P 1 21/c 1'
_atom_sites_solution_hydrogens geom
_atom_sites_solution_primary dual
_audit_creation_date 2017-07-21
_audit_creation_method
;
Olex2 1.2
(compiled 2017.03.28 svn.r3405 for OlexSys, GUI svn.r5337)
;
_audit_update_record
;
2018-03-24 deposited with the CCDC.
2018-07-06 downloaded from the CCDC.
;
_cell_angle_alpha 90
_cell_angle_beta 95.690(2)
_cell_angle_gamma 90
_cell_formula_units_Z 4
_cell_length_a 13.3510(4)
_cell_length_b 11.0729(2)
_cell_length_c 25.9296(6)
_cell_measurement_reflns_used 15206
_cell_measurement_temperature 150
_cell_measurement_theta_max 30.3760
_cell_measurement_theta_min 2.0360
_cell_volume 3814.40(16)
_computing_cell_refinement
;
CrystalClear-SM Expert 2.0 r7 (Rigaku, 2011)
;
_computing_data_collection
;
CrystalClear-SM Expert 2.0 r7 (Rigaku, 2011)
;
_computing_data_reduction
;
CrystalClear-SM Expert 2.0 r7 (Rigaku, 2011)
;
_computing_molecular_graphics 'Olex2 (Dolomanov et al., 2009)'
_computing_publication_material 'Olex2 (Dolomanov et al., 2009)'
_computing_structure_refinement 'ShelXL (Sheldrick, 2015)'
_computing_structure_solution 'ShelXT (Sheldrick, 2015)'
_diffrn_ambient_temperature 150.0
_diffrn_detector CCD
_diffrn_detector_area_resol_mean 28.5714
_diffrn_detector_type 'Rigaku Saturn724+'
_diffrn_measured_fraction_theta_full 0.999
_diffrn_measured_fraction_theta_max 0.999
_diffrn_measurement_details
;
List of Runs (angles in degrees, time in seconds):

  # Type    Start    End  Width  t~exp~   \w     \q     \k     \f   Frames
#--------------------------------------------------------------------------
  1  \w   -110.00  70.00   0.50    8.00    --  -20.00   0.00-108.00  360
  2  \w    -94.50   8.00   0.50    8.00    --  -20.00 -72.00 108.00  205
  3  \w    -59.00 -28.50   0.50    8.00    --  -20.00  72.00-108.00   61
  4  \w   -110.00  19.00   0.50    8.00    --  -20.00 -72.00-180.00  258
  5  \w    -76.50   4.00   0.50    8.00    --  -20.00   0.00 -36.00  161
;
_diffrn_measurement_device 'AFC12 (Right): Kappa 3 circle'
_diffrn_measurement_device_type 'Rigaku Saturn724+ (2x2 bin mode)'
_diffrn_measurement_method 'profile data from \w-scans'
_diffrn_measurement_specimen_support 'Mitegen 50um'
_diffrn_radiation_collimation 0.3
_diffrn_radiation_monochromator Confocal
_diffrn_radiation_probe x-ray
_diffrn_radiation_type MoK\a
_diffrn_radiation_wavelength 0.71073
_diffrn_reflns_av_R_equivalents 0.0799
_diffrn_reflns_av_unetI/netI 0.0543
_diffrn_reflns_Laue_measured_fraction_full 0.999
_diffrn_reflns_Laue_measured_fraction_max 0.999
_diffrn_reflns_limit_h_max 15
_diffrn_reflns_limit_h_min -15
_diffrn_reflns_limit_k_max 13
_diffrn_reflns_limit_k_min -13
_diffrn_reflns_limit_l_max 30
_diffrn_reflns_limit_l_min -30
_diffrn_reflns_number 36825
_diffrn_reflns_point_group_measured_fraction_full 0.999
_diffrn_reflns_point_group_measured_fraction_max 0.999
_diffrn_reflns_theta_full 24.997
_diffrn_reflns_theta_max 24.997
_diffrn_reflns_theta_min 2.089
_diffrn_source 'Rotating Anode'
_diffrn_source_current 24.0
_diffrn_source_power 1.2
_diffrn_source_target Mo
_diffrn_source_type 'Rotating Anode'
_diffrn_source_voltage 50.0
_exptl_absorpt_coefficient_mu 0.954
_exptl_absorpt_correction_T_max 1.00000
_exptl_absorpt_correction_T_min 0.87488
_exptl_absorpt_correction_type multi-scan
_exptl_absorpt_process_details
;
CrysAlisPro 1.171.38.41 (Rigaku Oxford Diffraction, 2015)
Empirical absorption correction using spherical harmonics,
 implemented in SCALE3 ABSPACK scaling algorithm.
;
_exptl_crystal_colour yellow
_exptl_crystal_colour_primary yellow
_exptl_crystal_density_diffrn 1.543
_exptl_crystal_description plate
_exptl_crystal_F_000 1784
_exptl_crystal_size_max 0.222
_exptl_crystal_size_mid 0.091
_exptl_crystal_size_min 0.05
_refine_diff_density_max 0.508
_refine_diff_density_min -0.656
_refine_diff_density_rms 0.133
_refine_ls_extinction_method none
_refine_ls_goodness_of_fit_ref 1.053
_refine_ls_hydrogen_treatment constr
_refine_ls_matrix_type full
_refine_ls_number_parameters 451
_refine_ls_number_reflns 6721
_refine_ls_number_restraints 0
_refine_ls_restrained_S_all 1.053
_refine_ls_R_factor_all 0.0545
_refine_ls_R_factor_gt 0.0406
_refine_ls_shift/su_max 0.001
_refine_ls_shift/su_mean 0.000
_refine_ls_structure_factor_coef Fsqd
_refine_ls_weighting_details 'w=1/[\s^2^(Fo^2^)+(0.0250P)^2^+4.4387P] where P=(Fo^2^+2Fc^2^)/3'
_refine_ls_weighting_scheme calc
_refine_ls_wR_factor_gt 0.0765
_refine_ls_wR_factor_ref 0.0835
_reflns_Friedel_coverage 0.000
_reflns_number_gt 5576
_reflns_number_total 6721
_reflns_threshold_expression 'I > 2\s(I)'
_cod_data_source_file c8ra04086a2.cif
_cod_data_source_block msb-rk-152_mo
_cod_original_cell_volume 3814.38(17)
_cod_database_code 7231191
_shelx_shelxl_version_number 2014/7
_shelx_space_group_comment
;
The symmetry employed for this shelxl refinement is uniquely defined
by the following loop, which should always be used as a source of
symmetry information in preference to the above space-group names.
They are only intended as comments.
;
_olex2_refinement_description
;
1. Fixed Uiso
 At 1.2 times of:
  All C(H) groups
2.a Ternary CH refined with riding coordinates:
 C39(H39)
2.b Aromatic/amide H refined with riding coordinates:
 C16(H16), C10(H10), C29(H29), C14(H14), C17(H17), C22(H22), C11(H11),
 C32(H32), C28(H28), C12(H12), C3(H3), C35(H35), C30(H30), C25(H25), C36(H36),
 C19(H19), C23(H23), C20(H20), C31(H31), C26(H26), C24(H24), C13(H13), C6(H6),
 C18(H18), C37(H37), C4(H4), C34(H34), C0AA(H0AA), C5(H5)
;
_olex2_submission_special_instructions 'No special instructions were received'
_oxdiff_exptl_absorpt_empirical_details
;
Empirical correction (ABSPACK) includes:
- Absorption correction using spherical harmonics
- Frame scaling
- Detector area scaling
;

loop_
_space_group_symop_operation_xyz
'x, y, z'
'-x, y+1/2, -z+1/2'
'-x, -y, -z'
'x, -y-1/2, z-1/2'

loop_
_atom_site_label
_atom_site_type_symbol
_atom_site_fract_x
_atom_site_fract_y
_atom_site_fract_z
_atom_site_U_iso_or_equiv
_atom_site_adp_type
_atom_site_occupancy
_atom_site_site_symmetry_order
_atom_site_calc_flag
_atom_site_refinement_flags_posn
Pd1 Pd 0.27500(2) 0.37784(2) 0.53926(2) 0.01524(8) Uani 1 1 d .
P2 P 0.35730(7) 0.27774(8) 0.60637(3) 0.0150(2) Uani 1 1 d .
Cl2 Cl 0.26970(7) 0.18705(7) 0.49932(3) 0.0233(2) Uani 1 1 d .
P1 P 0.25335(7) 0.54798(8) 0.58505(3) 0.0155(2) Uani 1 1 d .
Cl1 Cl 0.21735(8) 0.46614(8) 0.46055(4) 0.0324(2) Uani 1 1 d .
Cl3 Cl 0.18603(8) 0.31225(9) 0.33122(4) 0.0362(3) Uani 1 1 d .
Cl5 Cl 0.20074(9) 0.06878(9) 0.37104(4) 0.0415(3) Uani 1 1 d .
Cl4 Cl 0.01171(8) 0.19550(10) 0.36575(5) 0.0428(3) Uani 1 1 d .
C16 C 0.0808(3) 0.6291(3) 0.52645(15) 0.0257(9) Uani 1 1 d .
H16 H 0.0613 0.5466 0.5260 0.031 Uiso 1 1 calc R
N1 N 0.3498(2) 0.4327(2) 0.68933(11) 0.0164(6) Uani 1 1 d .
C9 C 0.6082(3) 0.3394(3) 0.67834(13) 0.0180(8) Uani 1 1 d .
N2 N 0.4030(2) 0.4893(3) 0.72914(11) 0.0215(7) Uani 1 1 d .
C21 C 0.3662(3) 0.6294(3) 0.60836(13) 0.0170(8) Uani 1 1 d .
N3 N 0.4977(2) 0.4633(3) 0.72649(11) 0.0204(7) Uani 1 1 d .
C15 C 0.1718(3) 0.6624(3) 0.55258(13) 0.0167(8) Uani 1 1 d .
C8 C 0.5066(3) 0.3872(3) 0.68518(13) 0.0162(7) Uani 1 1 d .
C10 C 0.6771(3) 0.4062(3) 0.65436(14) 0.0225(8) Uani 1 1 d .
H10 H 0.6585 0.4831 0.6402 0.027 Uiso 1 1 calc R
C7 C 0.4118(3) 0.3670(3) 0.66094(12) 0.0137(7) Uani 1 1 d .
C29 C 0.6186(3) 0.2261(3) 0.54298(14) 0.0236(9) Uani 1 1 d .
H29 H 0.6684 0.2761 0.5302 0.028 Uiso 1 1 calc R
C14 C 0.6366(3) 0.2276(3) 0.69921(14) 0.0245(9) Uani 1 1 d .
H14 H 0.5893 0.1801 0.7153 0.029 Uiso 1 1 calc R
C17 C 0.0173(3) 0.7137(3) 0.50085(15) 0.0314(10) Uani 1 1 d .
H17 H -0.0460 0.6897 0.4840 0.038 Uiso 1 1 calc R
C22 C 0.4495(3) 0.6231(3) 0.58062(14) 0.0223(8) Uani 1 1 d .
H22 H 0.4483 0.5721 0.5511 0.027 Uiso 1 1 calc R
C11 C 0.7735(3) 0.3622(3) 0.65064(14) 0.0258(9) Uani 1 1 d .
H11 H 0.8202 0.4081 0.6333 0.031 Uiso 1 1 calc R
C32 C 0.4754(3) 0.0793(3) 0.58266(14) 0.0230(8) Uani 1 1 d .
H32 H 0.4271 0.0290 0.5966 0.028 Uiso 1 1 calc R
C28 C 0.5358(3) 0.2772(3) 0.56261(13) 0.0195(8) Uani 1 1 d .
H28 H 0.5272 0.3623 0.5619 0.023 Uiso 1 1 calc R
C12 C 0.8014(3) 0.2518(4) 0.67211(15) 0.0310(10) Uani 1 1 d .
H12 H 0.8675 0.2218 0.6700 0.037 Uiso 1 1 calc R
C27 C 0.4650(3) 0.2041(3) 0.58331(13) 0.0169(8) Uani 1 1 d .
C3 C 0.0865(3) 0.5122(3) 0.64220(15) 0.0245(9) Uani 1 1 d .
H3 H 0.0483 0.5502 0.6139 0.029 Uiso 1 1 calc R
C35 C 0.2638(3) 0.0329(3) 0.70833(15) 0.0306(10) Uani 1 1 d .
H35 H 0.2926 -0.0115 0.7375 0.037 Uiso 1 1 calc R
C30 C 0.6285(3) 0.1023(3) 0.54215(15) 0.0272(9) Uani 1 1 d .
H30 H 0.6848 0.0670 0.5282 0.033 Uiso 1 1 calc R
C25 C 0.4527(3) 0.7742(3) 0.66589(15) 0.0309(10) Uani 1 1 d .
H25 H 0.4539 0.8266 0.6949 0.037 Uiso 1 1 calc R
C36 C 0.1624(3) 0.0219(4) 0.69283(16) 0.0347(10) Uani 1 1 d .
H36 H 0.1216 -0.0290 0.7116 0.042 Uiso 1 1 calc R
C19 C 0.1377(3) 0.8682(3) 0.52565(15) 0.0268(9) Uani 1 1 d .
H19 H 0.1578 0.9505 0.5252 0.032 Uiso 1 1 calc R
C23 C 0.5347(3) 0.6910(3) 0.59572(16) 0.0308(10) Uani 1 1 d .
H23 H 0.5921 0.6860 0.5769 0.037 Uiso 1 1 calc R
C20 C 0.1998(3) 0.7835(3) 0.55207(14) 0.0202(8) Uani 1 1 d .
H20 H 0.2620 0.8082 0.5700 0.024 Uiso 1 1 calc R
C2 C 0.1910(3) 0.5019(3) 0.64186(13) 0.0171(8) Uani 1 1 d .
C31 C 0.5572(3) 0.0291(3) 0.56141(14) 0.0267(9) Uani 1 1 d .
H31 H 0.5641 -0.0562 0.5601 0.032 Uiso 1 1 calc R
C26 C 0.3679(3) 0.7057(3) 0.65111(14) 0.0245(9) Uani 1 1 d .
H26 H 0.3108 0.7108 0.6701 0.029 Uiso 1 1 calc R
C24 C 0.5355(3) 0.7659(3) 0.63825(16) 0.0328(10) Uani 1 1 d .
H24 H 0.5939 0.8124 0.6486 0.039 Uiso 1 1 calc R
C13 C 0.7329(3) 0.1850(4) 0.69673(16) 0.0326(10) Uani 1 1 d .
H13 H 0.7523 0.1095 0.7120 0.039 Uiso 1 1 calc R
C6 C 0.1939(3) 0.3984(3) 0.72502(14) 0.0231(8) Uani 1 1 d .
H6 H 0.2313 0.3592 0.7533 0.028 Uiso 1 1 calc R
C18 C 0.0471(3) 0.8333(3) 0.50006(16) 0.0323(10) Uani 1 1 d .
H18 H 0.0049 0.8914 0.4818 0.039 Uiso 1 1 calc R
C1 C 0.2425(3) 0.4436(3) 0.68455(13) 0.0168(8) Uani 1 1 d .
C37 C 0.1203(3) 0.0844(4) 0.65041(16) 0.0337(10) Uani 1 1 d .
H37 H 0.0504 0.0768 0.6398 0.040 Uiso 1 1 calc R
C39 C 0.1431(3) 0.2107(3) 0.37673(15) 0.0283(9) Uani 1 1 d .
H39 H 0.1611 0.2429 0.4125 0.034 Uiso 1 1 calc R
C4 C 0.0375(3) 0.4679(3) 0.68300(16) 0.0312(10) Uani 1 1 d .
H4 H -0.0333 0.4772 0.6825 0.037 Uiso 1 1 calc R
C34 C 0.3238(3) 0.1075(3) 0.68194(14) 0.0237(8) Uani 1 1 d .
H34 H 0.3935 0.1154 0.6931 0.028 Uiso 1 1 calc R
C0AA C 0.1800(3) 0.1589(3) 0.62290(15) 0.0259(9) Uani 1 1 d .
H0AA H 0.1510 0.2012 0.5932 0.031 Uiso 1 1 calc R
C33 C 0.2819(3) 0.1715(3) 0.63873(14) 0.0182(8) Uani 1 1 d .
C5 C 0.0908(3) 0.4105(3) 0.72426(15) 0.0295(9) Uani 1 1 d .
H5 H 0.0569 0.3794 0.7519 0.035 Uiso 1 1 calc R

loop_
_atom_site_aniso_label
_atom_site_aniso_U_11
_atom_site_aniso_U_22
_atom_site_aniso_U_33
_atom_site_aniso_U_23
_atom_site_aniso_U_13
_atom_site_aniso_U_12
Pd1 0.01940(16) 0.01294(14) 0.01287(15) -0.00019(11) -0.00089(11) 0.00068(11)
P2 0.0164(5) 0.0141(4) 0.0139(5) -0.0006(4) -0.0007(4) 0.0010(4)
Cl2 0.0322(5) 0.0165(4) 0.0197(5) -0.0053(4) -0.0044(4) 0.0039(4)
P1 0.0166(5) 0.0128(4) 0.0167(5) -0.0001(4) -0.0009(4) 0.0009(4)
Cl1 0.0568(7) 0.0235(5) 0.0154(5) 0.0038(4) -0.0041(4) 0.0062(5)
Cl3 0.0410(7) 0.0294(5) 0.0391(6) -0.0028(5) 0.0089(5) -0.0051(5)
Cl5 0.0522(7) 0.0307(6) 0.0398(6) -0.0021(5) -0.0037(5) 0.0143(5)
Cl4 0.0338(6) 0.0393(6) 0.0573(7) -0.0058(5) 0.0138(6) -0.0021(5)
C16 0.030(2) 0.0152(18) 0.030(2) 0.0004(17) -0.0063(17) -0.0025(16)
N1 0.0167(16) 0.0183(15) 0.0137(15) 0.0010(12) -0.0008(12) 0.0029(12)
C9 0.0164(19) 0.0188(18) 0.0176(19) -0.0014(15) -0.0037(15) 0.0004(15)
N2 0.0224(18) 0.0236(16) 0.0174(17) -0.0049(13) -0.0030(13) 0.0015(14)
C21 0.0169(19) 0.0144(17) 0.0190(19) 0.0033(15) -0.0012(15) -0.0015(15)
N3 0.0198(18) 0.0201(16) 0.0201(17) -0.0022(13) -0.0045(13) 0.0029(13)
C15 0.019(2) 0.0147(17) 0.0160(18) -0.0009(14) 0.0010(15) 0.0021(14)
C8 0.021(2) 0.0120(17) 0.0148(18) 0.0025(14) -0.0031(15) -0.0009(15)
C10 0.023(2) 0.0196(19) 0.024(2) 0.0037(16) -0.0036(16) -0.0007(16)
C7 0.0177(19) 0.0122(17) 0.0110(17) 0.0026(14) 0.0001(14) 0.0015(14)
C29 0.022(2) 0.029(2) 0.021(2) 0.0033(17) 0.0044(16) 0.0003(17)
C14 0.026(2) 0.0203(19) 0.028(2) 0.0081(17) 0.0053(17) 0.0042(16)
C17 0.027(2) 0.033(2) 0.031(2) 0.0030(19) -0.0132(18) 0.0047(18)
C22 0.022(2) 0.0189(19) 0.026(2) 0.0060(16) 0.0033(16) 0.0027(16)
C11 0.020(2) 0.032(2) 0.025(2) 0.0098(18) 0.0019(17) -0.0046(17)
C32 0.024(2) 0.0207(19) 0.024(2) 0.0023(16) 0.0012(17) 0.0039(16)
C28 0.024(2) 0.0156(18) 0.0190(19) 0.0000(15) 0.0012(16) 0.0006(15)
C12 0.020(2) 0.040(2) 0.034(2) 0.0051(19) 0.0063(18) 0.0086(18)
C27 0.0158(19) 0.0227(19) 0.0118(18) -0.0008(15) -0.0003(14) 0.0025(15)
C3 0.019(2) 0.023(2) 0.031(2) 0.0025(17) -0.0014(17) 0.0046(16)
C35 0.037(3) 0.031(2) 0.024(2) 0.0128(18) 0.0022(19) -0.0012(19)
C30 0.027(2) 0.031(2) 0.025(2) 0.0008(17) 0.0073(18) 0.0091(18)
C25 0.041(3) 0.025(2) 0.025(2) -0.0011(18) -0.0064(19) -0.0087(19)
C36 0.036(3) 0.037(2) 0.032(2) 0.013(2) 0.006(2) -0.010(2)
C19 0.031(2) 0.0169(19) 0.033(2) 0.0036(17) 0.0065(18) 0.0027(17)
C23 0.023(2) 0.027(2) 0.043(3) 0.011(2) 0.0067(19) -0.0027(18)
C20 0.021(2) 0.0174(18) 0.023(2) 0.0004(15) 0.0022(16) 0.0024(15)
C2 0.019(2) 0.0130(17) 0.0194(19) -0.0019(15) 0.0011(15) 0.0006(14)
C31 0.036(2) 0.0178(19) 0.026(2) -0.0010(17) 0.0052(19) 0.0061(17)
C26 0.029(2) 0.022(2) 0.022(2) -0.0003(16) -0.0013(17) -0.0022(17)
C24 0.028(2) 0.026(2) 0.041(3) 0.011(2) -0.008(2) -0.0127(18)
C13 0.032(3) 0.025(2) 0.041(3) 0.0120(19) 0.007(2) 0.0114(18)
C6 0.025(2) 0.025(2) 0.019(2) 0.0032(16) 0.0022(16) 0.0021(17)
C18 0.034(3) 0.026(2) 0.036(2) 0.0081(19) -0.002(2) 0.0107(19)
C1 0.0166(19) 0.0129(17) 0.0210(19) -0.0032(15) 0.0020(15) 0.0017(14)
C37 0.021(2) 0.039(2) 0.040(3) 0.006(2) 0.0003(19) -0.0106(19)
C39 0.036(3) 0.027(2) 0.021(2) -0.0067(17) -0.0031(18) 0.0019(18)
C4 0.017(2) 0.034(2) 0.043(3) -0.001(2) 0.0080(19) 0.0028(18)
C34 0.019(2) 0.025(2) 0.026(2) 0.0001(17) -0.0005(16) -0.0006(16)
C0AA 0.026(2) 0.024(2) 0.027(2) 0.0064(17) -0.0033(17) -0.0033(17)
C33 0.018(2) 0.0169(18) 0.0197(19) -0.0014(15) 0.0018(15) 0.0002(15)
C5 0.025(2) 0.037(2) 0.028(2) 0.0044(18) 0.0107(18) -0.0011(18)

loop_
_atom_type_symbol
_atom_type_description
_atom_type_scat_dispersion_real
_atom_type_scat_dispersion_imag
_atom_type_scat_source
C C 0.0033 0.0016 'International Tables Vol C Tables 4.2.6.8 and 6.1.1.4'
H H 0.0000 0.0000 'International Tables Vol C Tables 4.2.6.8 and 6.1.1.4'
Cl Cl 0.1484 0.1585 'International Tables Vol C Tables 4.2.6.8 and 6.1.1.4'
N N 0.0061 0.0033 'International Tables Vol C Tables 4.2.6.8 and 6.1.1.4'
P P 0.1023 0.0942 'International Tables Vol C Tables 4.2.6.8 and 6.1.1.4'
Pd Pd -0.9988 1.0072 'International Tables Vol C Tables 4.2.6.8 and 6.1.1.4'

loop_
_geom_angle_atom_site_label_1
_geom_angle_atom_site_label_2
_geom_angle_atom_site_label_3
_geom_angle
P2 Pd1 Cl2 83.64(3)
P2 Pd1 P1 94.72(3)
P2 Pd1 Cl1 167.96(4)
P1 Pd1 Cl2 168.66(3)
P1 Pd1 Cl1 93.56(3)
Cl1 Pd1 Cl2 89.91(3)
C7 P2 Pd1 117.40(11)
C27 P2 Pd1 108.03(11)
C27 P2 C7 103.47(16)
C27 P2 C33 110.99(16)
C33 P2 Pd1 115.26(12)
C33 P2 C7 101.00(16)
C21 P1 Pd1 116.45(11)
C21 P1 C15 104.36(16)
C21 P1 C2 107.43(16)
C15 P1 Pd1 116.02(11)
C15 P1 C2 105.47(16)
C2 P1 Pd1 106.35(11)
C15 C16 H16 119.3
C15 C16 C17 121.4(3)
C17 C16 H16 119.3
N2 N1 C7 111.0(3)
N2 N1 C1 118.3(3)
C7 N1 C1 130.6(3)
C10 C9 C8 121.5(3)
C10 C9 C14 119.1(3)
C14 C9 C8 119.3(3)
N3 N2 N1 107.3(3)
C22 C21 P1 119.1(3)
C22 C21 C26 119.6(3)
C26 C21 P1 121.0(3)
N2 N3 C8 109.6(3)
C16 C15 P1 119.9(3)
C16 C15 C20 118.4(3)
C20 C15 P1 121.7(3)
N3 C8 C9 117.5(3)
C7 C8 C9 134.4(3)
C7 C8 N3 107.9(3)
C9 C10 H10 119.7
C9 C10 C11 120.6(3)
C11 C10 H10 119.7
N1 C7 P2 119.4(3)
N1 C7 C8 104.2(3)
C8 C7 P2 136.3(3)
C28 C29 H29 120.2
C30 C29 H29 120.2
C30 C29 C28 119.6(3)
C9 C14 H14 119.8
C13 C14 C9 120.5(3)
C13 C14 H14 119.8
C16 C17 H17 120.3
C18 C17 C16 119.3(4)
C18 C17 H17 120.3
C21 C22 H22 119.9
C21 C22 C23 120.3(4)
C23 C22 H22 119.9
C10 C11 H11 120.1
C12 C11 C10 119.8(3)
C12 C11 H11 120.1
C27 C32 H32 120.4
C31 C32 H32 120.4
C31 C32 C27 119.1(3)
C29 C28 H28 119.9
C29 C28 C27 120.2(3)
C27 C28 H28 119.9
C11 C12 H12 120.1
C11 C12 C13 119.8(4)
C13 C12 H12 120.1
C32 C27 P2 122.4(3)
C32 C27 C28 120.1(3)
C28 C27 P2 117.3(3)
C2 C3 H3 119.3
C4 C3 H3 119.3
C4 C3 C2 121.4(4)
C36 C35 H35 119.7
C36 C35 C34 120.7(4)
C34 C35 H35 119.7
C29 C30 H30 119.7
C29 C30 C31 120.5(3)
C31 C30 H30 119.7
C26 C25 H25 120.1
C24 C25 H25 120.1
C24 C25 C26 119.7(4)
C35 C36 H36 120.0
C37 C36 C35 120.1(4)
C37 C36 H36 119.9
C20 C19 H19 119.9
C18 C19 H19 119.9
C18 C19 C20 120.1(3)
C22 C23 H23 120.2
C24 C23 C22 119.5(4)
C24 C23 H23 120.2
C15 C20 H20 119.7
C19 C20 C15 120.5(4)
C19 C20 H20 119.7
C3 C2 P1 120.9(3)
C1 C2 P1 122.4(3)
C1 C2 C3 116.3(3)
C32 C31 H31 119.8
C30 C31 C32 120.4(3)
C30 C31 H31 119.8
C21 C26 H26 120.0
C25 C26 C21 120.0(4)
C25 C26 H26 120.0
C25 C24 C23 120.8(4)
C25 C24 H24 119.6
C23 C24 H24 119.6
C14 C13 C12 120.2(4)
C14 C13 H13 119.9
C12 C13 H13 119.9
C1 C6 H6 120.1
C1 C6 C5 119.8(4)
C5 C6 H6 120.1
C17 C18 H18 119.9
C19 C18 C17 120.1(4)
C19 C18 H18 119.9
C2 C1 N1 121.0(3)
C6 C1 N1 116.5(3)
C6 C1 C2 122.4(3)
C36 C37 H37 120.0
C36 C37 C0AA 120.0(4)
C0AA C37 H37 120.0
Cl3 C39 H39 109.2
Cl5 C39 Cl3 109.8(2)
Cl5 C39 H39 109.2
Cl4 C39 Cl3 109.7(2)
Cl4 C39 Cl5 109.8(2)
Cl4 C39 H39 109.2
C3 C4 H4 119.7
C5 C4 C3 120.6(4)
C5 C4 H4 119.7
C35 C34 H34 120.1
C35 C34 C33 119.7(4)
C33 C34 H34 120.1
C37 C0AA H0AA 119.9
C33 C0AA C37 120.1(4)
C33 C0AA H0AA 119.9
C34 C33 P2 120.3(3)
C0AA C33 P2 120.2(3)
C0AA C33 C34 119.4(3)
C6 C5 H5 120.3
C4 C5 C6 119.5(3)
C4 C5 H5 120.3

loop_
_geom_bond_atom_site_label_1
_geom_bond_atom_site_label_2
_geom_bond_distance
Pd1 P2 2.2549(9)
Pd1 Cl2 2.3507(9)
Pd1 P1 2.2606(9)
Pd1 Cl1 2.3243(9)
P2 C7 1.818(3)
P2 C27 1.806(3)
P2 C33 1.808(3)
P1 C21 1.808(4)
P1 C15 1.821(3)
P1 C2 1.835(3)
Cl3 C39 1.766(4)
Cl5 C39 1.762(4)
Cl4 C39 1.757(4)
C16 H16 0.9500
C16 C15 1.381(5)
C16 C17 1.387(5)
N1 N2 1.348(4)
N1 C7 1.370(4)
N1 C1 1.431(4)
C9 C8 1.482(5)
C9 C10 1.376(5)
C9 C14 1.389(5)
N2 N3 1.304(4)
C21 C22 1.385(5)
C21 C26 1.392(5)
N3 C8 1.377(4)
C15 C20 1.393(5)
C8 C7 1.375(5)
C10 H10 0.9500
C10 C11 1.389(5)
C29 H29 0.9500
C29 C28 1.383(5)
C29 C30 1.377(5)
C14 H14 0.9500
C14 C13 1.377(5)
C17 H17 0.9500
C17 C18 1.384(5)
C22 H22 0.9500
C22 C23 1.387(5)
C11 H11 0.9500
C11 C12 1.379(5)
C32 H32 0.9500
C32 C27 1.389(5)
C32 C31 1.387(5)
C28 H28 0.9500
C28 C27 1.391(5)
C12 H12 0.9500
C12 C13 1.381(5)
C3 H3 0.9500
C3 C2 1.401(5)
C3 C4 1.387(5)
C35 H35 0.9500
C35 C36 1.379(6)
C35 C34 1.379(5)
C30 H30 0.9500
C30 C31 1.381(5)
C25 H25 0.9500
C25 C26 1.386(5)
C25 C24 1.379(6)
C36 H36 0.9500
C36 C37 1.372(6)
C19 H19 0.9500
C19 C20 1.388(5)
C19 C18 1.376(5)
C23 H23 0.9500
C23 C24 1.379(6)
C20 H20 0.9500
C2 C1 1.401(5)
C31 H31 0.9500
C26 H26 0.9500
C24 H24 0.9500
C13 H13 0.9500
C6 H6 0.9500
C6 C1 1.381(5)
C6 C5 1.381(5)
C18 H18 0.9500
C37 H37 0.9500
C37 C0AA 1.392(5)
C39 H39 1.0000
C4 H4 0.9500
C4 C5 1.380(6)
C34 H34 0.9500
C34 C33 1.395(5)
C0AA H0AA 0.9500
C0AA C33 1.388(5)
C5 H5 0.9500

loop_
_geom_torsion_atom_site_label_1
_geom_torsion_atom_site_label_2
_geom_torsion_atom_site_label_3
_geom_torsion_atom_site_label_4
_geom_torsion
Pd1 P2 C7 N1 63.4(3)
Pd1 P2 C7 C8 -118.9(3)
Pd1 P2 C27 C32 -116.3(3)
Pd1 P2 C27 C28 59.6(3)
Pd1 P2 C33 C34 -177.7(2)
Pd1 P2 C33 C0AA -2.0(3)
Pd1 P1 C21 C22 29.2(3)
Pd1 P1 C21 C26 -156.1(2)
Pd1 P1 C15 C16 45.5(3)
Pd1 P1 C15 C20 -132.7(3)
Pd1 P1 C2 C3 -97.4(3)
Pd1 P1 C2 C1 75.8(3)
P1 C21 C22 C23 175.7(3)
P1 C21 C26 C25 -175.1(3)
P1 C15 C20 C19 177.9(3)
P1 C2 C1 N1 9.3(5)
P1 C2 C1 C6 -173.6(3)
C16 C15 C20 C19 -0.3(5)
C16 C17 C18 C19 -1.7(6)
N1 N2 N3 C8 -1.1(4)
C9 C8 C7 P2 -3.1(6)
C9 C8 C7 N1 174.8(3)
C9 C10 C11 C12 -1.4(6)
C9 C14 C13 C12 -1.8(6)
N2 N1 C7 P2 177.7(2)
N2 N1 C7 C8 -0.6(4)
N2 N1 C1 C2 115.6(4)
N2 N1 C1 C6 -61.7(4)
N2 N3 C8 C9 -175.2(3)
N2 N3 C8 C7 0.7(4)
C21 P1 C15 C16 175.0(3)
C21 P1 C15 C20 -3.1(3)
C21 P1 C2 C3 137.3(3)
C21 P1 C2 C1 -49.5(3)
C21 C22 C23 C24 -0.7(5)
N3 C8 C7 P2 -178.0(3)
N3 C8 C7 N1 -0.1(4)
C15 P1 C21 C22 -100.1(3)
C15 P1 C21 C26 74.6(3)
C15 P1 C2 C3 26.4(3)
C15 P1 C2 C1 -160.4(3)
C15 C16 C17 C18 2.1(6)
C8 C9 C10 C11 176.8(3)
C8 C9 C14 C13 -175.2(3)
C10 C9 C8 N3 -82.0(4)
C10 C9 C8 C7 103.5(5)
C10 C9 C14 C13 1.1(6)
C10 C11 C12 C13 0.7(6)
C7 P2 C27 C32 118.6(3)
C7 P2 C27 C28 -65.6(3)
C7 P2 C33 C34 -50.1(3)
C7 P2 C33 C0AA 125.6(3)
C7 N1 N2 N3 1.1(4)
C7 N1 C1 C2 -68.3(5)
C7 N1 C1 C6 114.3(4)
C29 C28 C27 P2 -178.2(3)
C29 C28 C27 C32 -2.3(5)
C29 C30 C31 C32 -1.1(6)
C14 C9 C8 N3 94.3(4)
C14 C9 C8 C7 -80.3(5)
C14 C9 C10 C11 0.5(5)
C17 C16 C15 P1 -179.3(3)
C17 C16 C15 C20 -1.1(6)
C22 C21 C26 C25 -0.4(5)
C22 C23 C24 C25 0.0(6)
C11 C12 C13 C14 0.9(6)
C28 C29 C30 C31 -0.9(6)
C27 P2 C7 N1 -177.7(2)
C27 P2 C7 C8 0.0(4)
C27 P2 C33 C34 59.1(3)
C27 P2 C33 C0AA -125.2(3)
C27 C32 C31 C30 1.4(6)
C3 C2 C1 N1 -177.2(3)
C3 C2 C1 C6 -0.1(5)
C3 C4 C5 C6 0.8(6)
C35 C36 C37 C0AA 0.1(6)
C35 C34 C33 P2 175.7(3)
C35 C34 C33 C0AA 0.0(5)
C30 C29 C28 C27 2.6(6)
C36 C35 C34 C33 -0.8(6)
C36 C37 C0AA C33 -0.9(6)
C20 C19 C18 C17 0.4(6)
C2 P1 C21 C22 148.3(3)
C2 P1 C21 C26 -37.1(3)
C2 P1 C15 C16 -71.9(3)
C2 P1 C15 C20 109.9(3)
C2 C3 C4 C5 -1.0(6)
C31 C32 C27 P2 176.0(3)
C31 C32 C27 C28 0.3(6)
C26 C21 C22 C23 1.0(5)
C26 C25 C24 C23 0.6(6)
C24 C25 C26 C21 -0.3(6)
C18 C19 C20 C15 0.6(5)
C1 N1 N2 N3 177.9(3)
C1 N1 C7 P2 1.5(5)
C1 N1 C7 C8 -176.9(3)
C1 C6 C5 C4 -0.2(6)
C37 C0AA C33 P2 -174.8(3)
C37 C0AA C33 C34 0.9(6)
C4 C3 C2 P1 174.3(3)
C4 C3 C2 C1 0.7(5)
C34 C35 C36 C37 0.8(6)
C33 P2 C7 N1 -62.8(3)
C33 P2 C7 C8 114.9(4)
C33 P2 C27 C32 11.0(4)
C33 P2 C27 C28 -173.2(3)
C5 C6 C1 N1 177.1(3)
C5 C6 C1 C2 -0.2(5)
